data_2220115
loop_
_publ_author_name
'Fun, Hoong-Kun'
'Jebas, Samuel Robinson'
'Sujith, K. V.'
'Kalluraya, B.'

_publ_section_title 2-[4-(2-Methylpropyl)phenyl]-<i>N</i>'-[(<i>E</i>)-1-phenylethylidene]propanehydrazide
_journal_coeditor_code CI2710
_journal_issue 12
_journal_name_full 'Acta Crystallographica Section E'
_journal_page_first o2377
_journal_paper_doi 10.1107/S1600536808036817
_journal_volume 64
_journal_year 2008
_chemical_formula_iupac 'C21 H26 N2 O'
_chemical_formula_moiety 'C21 H26 N2 O'
_chemical_formula_sum 'C21 H26 N2 O'
_chemical_formula_weight 322.44
_chemical_name_systematic 2-[4-(2-Methylpropyl)phenyl]-<i>N</i>'-[(E)-1-phenylethylidene]propanehydrazide
_space_group_IT_number 2
_symmetry_cell_setting triclinic
_symmetry_space_group_name_Hall '-P 1'
_symmetry_space_group_name_H-M 'P -1'
_atom_sites_solution_hydrogens geom
_atom_sites_solution_primary direct
_atom_sites_solution_secondary difmap
_audit_creation_method SHELXL-97
_cell_angle_alpha 80.821(4)
_cell_angle_beta 84.312(3)
_cell_angle_gamma 74.719(3)
_cell_formula_units_Z 2
_cell_length_a 5.4355(2)
_cell_length_b 10.2850(4)
_cell_length_c 17.3095(6)
_cell_measurement_reflns_used 2156
_cell_measurement_temperature 100.00(10)
_cell_measurement_theta_max 26.25
_cell_measurement_theta_min 2.62
_cell_volume 919.85(6)
_computing_cell_refinement 'APEX2 (Bruker, 2005)'
_computing_data_collection 'APEX2 (Bruker, 2005)'
_computing_data_reduction 'SAINT (Bruker, 2005)'
_computing_molecular_graphics 'SHELXTL (Sheldrick, 2008)'
_computing_publication_material
;
SHELXTL (Sheldrick, 2008) and PLATON (Spek, 2003)
;
_computing_structure_refinement 'SHELXTL (Sheldrick, 2008)'
_computing_structure_solution 'SHELXTL (Sheldrick, 2008)'
_diffrn_ambient_temperature 100.00(10)
_diffrn_measured_fraction_theta_full 1.000
_diffrn_measured_fraction_theta_max 1.000
_diffrn_measurement_device_type 'Bruker SMART APEXII CCD area-detector'
_diffrn_measurement_method '\f and \w'
_diffrn_radiation_monochromator graphite
_diffrn_radiation_source 'fine-focus sealed tube'
_diffrn_radiation_type MoK\a
_diffrn_radiation_wavelength 0.71073
_diffrn_reflns_av_R_equivalents 0.0625
_diffrn_reflns_av_sigmaI/netI 0.0743
_diffrn_reflns_limit_h_max 7
_diffrn_reflns_limit_h_min -7
_diffrn_reflns_limit_k_max 13
_diffrn_reflns_limit_k_min -13
_diffrn_reflns_limit_l_max 22
_diffrn_reflns_limit_l_min -22
_diffrn_reflns_number 12794
_diffrn_reflns_theta_full 27.53
_diffrn_reflns_theta_max 27.53
_diffrn_reflns_theta_min 1.19
_diffrn_standards_number 0
_exptl_absorpt_coefficient_mu 0.072
_exptl_absorpt_correction_T_max 0.9893
_exptl_absorpt_correction_T_min 0.9842
_exptl_absorpt_correction_type multi-scan
_exptl_absorpt_process_details '(SADABS; Bruker, 2005)'
_exptl_crystal_colour colourless
_exptl_crystal_density_diffrn 1.164
_exptl_crystal_density_method 'not measured'
_exptl_crystal_description block
_exptl_crystal_F_000 348
_exptl_crystal_size_max 0.22
_exptl_crystal_size_mid 0.20
_exptl_crystal_size_min 0.15
_refine_diff_density_max 0.331
_refine_diff_density_min -0.255
_refine_ls_extinction_method none
_refine_ls_goodness_of_fit_ref 1.073
_refine_ls_hydrogen_treatment mixed
_refine_ls_matrix_type full
_refine_ls_number_parameters 255
_refine_ls_number_reflns 4238
_refine_ls_number_restraints 0
_refine_ls_restrained_S_all 1.073
_refine_ls_R_factor_all 0.1267
_refine_ls_R_factor_gt 0.0716
_refine_ls_shift/su_max 0.000
_refine_ls_shift/su_mean 0.000
_refine_ls_structure_factor_coef Fsqd
_refine_ls_weighting_details 'calc w=1/[\s^2^(Fo^2^)+(0.0958P)^2^] where P=(Fo^2^+2Fc^2^)/3'
_refine_ls_weighting_scheme calc
_refine_ls_wR_factor_gt 0.1618
_refine_ls_wR_factor_ref 0.1939
_reflns_number_gt 2556
_reflns_number_total 4238
_reflns_threshold_expression I>2\s(I)
_cod_data_source_file ci2710.cif
_cod_data_source_block I
_cod_depositor_comments
;
The following automatic conversions were performed:
'_symmetry_cell_setting' value 'Triclinic' changed to 'triclinic'
according to '/home/saulius/struct/CIF-dictionaries/cif_core.dic'
dictionary named 'cif_core.dic' version 2.4.1 from 2010-06-29.

Automatic conversion script
Id: cif_fix_enum 1527 2010-12-29 10:47:43Z saulius 

The following automatic conversions were performed:

'_symmetry_cell_setting' value 'Triclinic' changed to 'triclinic'
according to /home/saulius/struct/CIF-dictionaries/cif_core.dic
dictionary named 'cif_core.dic' version 2.4.1 from 2010-06-29.

Automatic conversion script
Id: cif_fix_values 1715 2011-07-08 13:25:40Z adriana 
;
_cod_database_code 2220115
_cod_database_fobs_code 2220115

loop_
_symmetry_equiv_pos_as_xyz
'x, y, z'
'-x, -y, -z'

loop_
_atom_site_type_symbol
_atom_site_label
_atom_site_fract_x
_atom_site_fract_y
_atom_site_fract_z
_atom_site_U_iso_or_equiv
_atom_site_adp_type
_atom_site_calc_flag
_atom_site_refinement_flags
_atom_site_occupancy
_atom_site_disorder_assembly
_atom_site_disorder_group
O O1 -0.0323(4) 1.15692(18) 0.02969(11) 0.0501(6) Uani d . 1 . .
N N1 0.4274(4) 0.90562(19) 0.13372(11) 0.0262(5) Uani d . 1 . .
N N2 0.2392(4) 0.9662(2) 0.08205(12) 0.0313(5) Uani d . 1 . .
C C1 0.8421(4) 0.8048(2) 0.22728(13) 0.0279(5) Uani d . 1 . .
H H1A 0.7995 0.8977 0.2095 0.033 Uiso calc R 1 . .
C C2 1.0316(5) 0.7513(3) 0.27947(14) 0.0310(6) Uani d . 1 . .
H H2A 1.1146 0.8087 0.2967 0.037 Uiso calc R 1 . .
C C3 1.0993(5) 0.6133(3) 0.30636(14) 0.0315(6) Uani d . 1 . .
H H3A 1.2282 0.5778 0.3411 0.038 Uiso calc R 1 . .
C C4 0.9730(5) 0.5284(3) 0.28104(14) 0.0313(6) Uani d . 1 . .
H H4A 1.0165 0.4356 0.2990 0.038 Uiso calc R 1 . .
C C5 0.7821(4) 0.5819(2) 0.22888(14) 0.0274(5) Uani d . 1 . .
H H5A 0.6985 0.5241 0.2123 0.033 Uiso calc R 1 . .
C C6 0.7130(4) 0.7198(2) 0.20080(13) 0.0244(5) Uani d . 1 . .
C C7 0.5099(4) 0.7754(2) 0.14382(13) 0.0250(5) Uani d . 1 . .
C C8 0.1345(5) 1.1015(2) 0.07640(14) 0.0342(6) Uani d . 1 . .
C C9 0.2172(5) 1.1812(2) 0.13175(13) 0.0285(6) Uani d . 1 . .
H H9A 0.3966 1.1389 0.1424 0.034 Uiso calc R 1 . .
C C10 0.0556(4) 1.1707(2) 0.20861(13) 0.0236(5) Uani d . 1 . .
C C11 -0.2016(4) 1.2400(2) 0.21324(14) 0.0276(6) Uani d . 1 . .
H H11A -0.2775 1.2898 0.1682 0.033 Uiso calc R 1 . .
C C12 -0.3465(5) 1.2360(2) 0.28371(15) 0.0314(6) Uani d . 1 . .
H H12A -0.5168 1.2851 0.2854 0.038 Uiso calc R 1 . .
C C13 -0.2420(5) 1.1600(2) 0.35198(14) 0.0288(6) Uani d . 1 A .
C C14 0.0141(5) 1.0878(2) 0.34642(14) 0.0285(5) Uani d . 1 . .
H H14A 0.0887 1.0349 0.3909 0.034 Uiso calc R 1 . .
C C15 0.1596(5) 1.0932(2) 0.27617(13) 0.0261(5) Uani d . 1 . .
H H15A 0.3298 1.0441 0.2743 0.031 Uiso calc R 1 . .
C C16 -0.3971(5) 1.1569(3) 0.42892(15) 0.0398(7) Uani d . 1 . .
H H16A -0.3843 1.0634 0.4501 0.048 Uiso d PR 0.467(13) A 1
H H16B -0.5731 1.1986 0.4190 0.048 Uiso d PR 0.467(13) A 1
H H16C -0.3175 1.0769 0.4631 0.048 Uiso d PR 0.533(13) A 2
H H16D -0.5637 1.1492 0.4198 0.048 Uiso d PR 0.533(13) A 2
C C17A -0.3180(19) 1.2210(10) 0.4913(4) 0.0316(18) Uani d P 0.467(13) A 1
H H17A -0.1511 1.1634 0.5068 0.038 Uiso calc PR 0.467(13) A 1
C C18A -0.281(2) 1.3628(10) 0.4643(5) 0.053(3) Uani d P 0.467(13) A 1
H H18A -0.1524 1.3595 0.4218 0.079 Uiso calc PR 0.467(13) A 1
H H18B -0.2269 1.3958 0.5070 0.079 Uiso calc PR 0.467(13) A 1
H H18C -0.4387 1.4228 0.4470 0.079 Uiso calc PR 0.467(13) A 1
C C19A -0.4977(19) 1.2181(10) 0.5642(6) 0.037(2) Uani d P 0.467(13) A 1
H H19A -0.4286 1.2466 0.6057 0.055 Uiso calc PR 0.467(13) A 1
H H19B -0.5165 1.1272 0.5801 0.055 Uiso calc PR 0.467(13) A 1
H H19C -0.6615 1.2786 0.5530 0.055 Uiso calc PR 0.467(13) A 1
C C17B -0.4221(17) 1.2748(9) 0.4729(4) 0.0370(17) Uani d P 0.533(13) A 2
H H17B -0.5134 1.3567 0.4401 0.044 Uiso calc PR 0.533(13) A 2
C C18B -0.1698(15) 1.2984(10) 0.4884(4) 0.041(2) Uani d P 0.533(13) A 2
H H18D -0.0717 1.3101 0.4397 0.061 Uiso calc PR 0.533(13) A 2
H H18E -0.0771 1.2215 0.5221 0.061 Uiso calc PR 0.533(13) A 2
H H18F -0.2002 1.3787 0.5133 0.061 Uiso calc PR 0.533(13) A 2
C C19B -0.586(2) 1.2606(11) 0.5497(6) 0.053(2) Uani d P 0.533(13) A 2
H H19D -0.6109 1.3408 0.5743 0.080 Uiso calc PR 0.533(13) A 2
H H19E -0.4999 1.1825 0.5841 0.080 Uiso calc PR 0.533(13) A 2
H H19F -0.7481 1.2496 0.5388 0.080 Uiso calc PR 0.533(13) A 2
C C20 0.4176(5) 0.6775(2) 0.10498(14) 0.0311(6) Uani d . 1 . .
H H20A 0.3320 0.7251 0.0589 0.047 Uiso calc R 1 . .
H H20B 0.3010 0.6385 0.1407 0.047 Uiso calc R 1 . .
H H20C 0.5607 0.6065 0.0906 0.047 Uiso calc R 1 . .
C C21 0.1932(6) 1.3288(2) 0.09447(15) 0.0388(7) Uani d . 1 . .
H H21A 0.2250 1.3800 0.1325 0.058 Uiso calc R 1 . .
H H21B 0.0239 1.3677 0.0769 0.058 Uiso calc R 1 . .
H H21C 0.3155 1.3314 0.0506 0.058 Uiso calc R 1 . .
H H1N2 0.185(4) 0.923(2) 0.0516(14) 0.026(6) Uiso d . 1 . .

loop_
_atom_site_aniso_label
_atom_site_aniso_U_11
_atom_site_aniso_U_22
_atom_site_aniso_U_33
_atom_site_aniso_U_12
_atom_site_aniso_U_13
_atom_site_aniso_U_23
O1 0.0774(15) 0.0287(10) 0.0408(11) 0.0079(10) -0.0309(11) -0.0144(8)
N1 0.0268(11) 0.0257(11) 0.0250(10) -0.0033(8) -0.0014(8) -0.0063(8)
N2 0.0422(13) 0.0252(11) 0.0264(11) -0.0018(9) -0.0092(10) -0.0103(9)
C1 0.0273(13) 0.0247(12) 0.0312(13) -0.0046(10) 0.0033(11) -0.0089(10)
C2 0.0264(13) 0.0376(14) 0.0324(14) -0.0090(11) 0.0025(11) -0.0160(11)
C3 0.0247(13) 0.0370(15) 0.0321(14) -0.0027(11) -0.0013(11) -0.0114(11)
C4 0.0317(14) 0.0266(13) 0.0330(14) -0.0015(11) -0.0030(11) -0.0051(10)
C5 0.0282(13) 0.0236(12) 0.0320(13) -0.0059(10) -0.0017(10) -0.0094(10)
C6 0.0226(12) 0.0265(12) 0.0239(12) -0.0046(10) 0.0058(10) -0.0098(10)
C7 0.0257(12) 0.0260(12) 0.0231(12) -0.0047(10) 0.0036(10) -0.0089(10)
C8 0.0502(16) 0.0248(13) 0.0259(13) -0.0028(12) -0.0074(12) -0.0061(10)
C9 0.0358(14) 0.0227(12) 0.0272(13) -0.0048(10) -0.0030(11) -0.0073(10)
C10 0.0286(12) 0.0191(11) 0.0266(12) -0.0077(9) -0.0053(10) -0.0089(9)
C11 0.0311(14) 0.0214(12) 0.0320(13) -0.0055(10) -0.0123(11) -0.0041(10)
C12 0.0222(12) 0.0308(13) 0.0430(15) -0.0050(10) -0.0033(11) -0.0125(11)
C13 0.0282(13) 0.0291(13) 0.0327(14) -0.0108(11) 0.0017(11) -0.0109(11)
C14 0.0326(14) 0.0255(13) 0.0263(13) -0.0049(10) -0.0059(11) -0.0019(10)
C15 0.0272(13) 0.0222(12) 0.0291(13) -0.0042(10) -0.0043(10) -0.0064(10)
C16 0.0325(15) 0.0487(17) 0.0395(16) -0.0112(13) 0.0053(12) -0.0128(13)
C17A 0.030(4) 0.034(4) 0.028(3) -0.004(3) -0.006(3) 0.000(3)
C18A 0.082(7) 0.036(5) 0.039(4) -0.009(5) -0.003(4) -0.012(4)
C19A 0.031(5) 0.041(5) 0.035(4) 0.001(4) -0.002(4) -0.013(4)
C17B 0.030(4) 0.041(4) 0.033(3) -0.001(3) 0.001(3) -0.002(3)
C18B 0.039(4) 0.047(5) 0.038(4) -0.008(3) 0.005(3) -0.016(3)
C19B 0.041(5) 0.062(6) 0.045(5) 0.006(4) 0.015(4) -0.015(4)
C20 0.0349(14) 0.0268(13) 0.0306(13) -0.0009(11) -0.0032(11) -0.0119(10)
C21 0.0544(18) 0.0287(14) 0.0329(14) -0.0108(13) 0.0035(13) -0.0061(11)

loop_
_atom_type_symbol
_atom_type_description
_atom_type_scat_dispersion_real
_atom_type_scat_dispersion_imag
_atom_type_scat_source
C C 0.0033 0.0016 'International Tables Vol C Tables 4.2.6.8 and 6.1.1.4'
H H 0.0000 0.0000 'International Tables Vol C Tables 4.2.6.8 and 6.1.1.4'
N N 0.0061 0.0033 'International Tables Vol C Tables 4.2.6.8 and 6.1.1.4'
O O 0.0106 0.0060 'International Tables Vol C Tables 4.2.6.8 and 6.1.1.4'

loop_
_geom_angle_atom_site_label_1
_geom_angle_atom_site_label_2
_geom_angle_atom_site_label_3
_geom_angle
C7 N1 N2 119.18(19)
C8 N2 N1 119.6(2)
C8 N2 H1N2 116.6(16)
N1 N2 H1N2 123.7(16)
C2 C1 C6 120.5(2)
C2 C1 H1A 119.7
C6 C1 H1A 119.7
C1 C2 C3 120.7(2)
C1 C2 H2A 119.6
C3 C2 H2A 119.6
C2 C3 C4 119.4(2)
C2 C3 H3A 120.3
C4 C3 H3A 120.3
C5 C4 C3 120.0(2)
C5 C4 H4A 120.0
C3 C4 H4A 120.0
C4 C5 C6 121.4(2)
C4 C5 H5A 119.3
C6 C5 H5A 119.3
C5 C6 C1 117.9(2)
C5 C6 C7 120.8(2)
C1 C6 C7 121.3(2)
N1 C7 C6 115.09(19)
N1 C7 C20 126.2(2)
C6 C7 C20 118.7(2)
O1 C8 N2 120.1(2)
O1 C8 C9 121.5(2)
N2 C8 C9 118.3(2)
C8 C9 C10 108.12(19)
C8 C9 C21 110.8(2)
C10 C9 C21 112.25(19)
C8 C9 H9A 108.5
C10 C9 H9A 108.5
C21 C9 H9A 108.5
C15 C10 C11 117.8(2)
C15 C10 C9 121.3(2)
C11 C10 C9 120.9(2)
C12 C11 C10 121.2(2)
C12 C11 H11A 119.4
C10 C11 H11A 119.4
C11 C12 C13 121.2(2)
C11 C12 H12A 119.4
C13 C12 H12A 119.4
C12 C13 C14 117.3(2)
C12 C13 C16 121.5(2)
C14 C13 C16 121.3(2)
C15 C14 C13 121.5(2)
C15 C14 H14A 119.3
C13 C14 H14A 119.3
C14 C15 C10 121.0(2)
C14 C15 H15A 119.5
C10 C15 H15A 119.5
C17A C16 C13 116.4(3)
C17B C16 C13 116.1(3)
C17A C16 H16A 106.5
C17B C16 H16A 127.9
C13 C16 H16A 108.0
C17A C16 H16B 109.7
C17B C16 H16B 84.1
C13 C16 H16B 108.4
H16A C16 H16B 107.5
C17A C16 H16C 79.8
C17B C16 H16C 106.1
C13 C16 H16C 108.5
H16B C16 H16C 131.7
C17A C16 H16D 129.3
C17B C16 H16D 109.7
C13 C16 H16D 108.5
H16A C16 H16D 79.4
H16C C16 H16D 107.7
C16 C17A C19A 111.3(6)
C16 C17A C18A 114.6(8)
C19A C17A C18A 111.4(7)
C16 C17A H17A 106.3
C19A C17A H17A 106.3
C18A C17A H17A 106.3
C16 C17B C18B 114.0(7)
C16 C17B C19B 111.2(6)
C18B C17B C19B 110.3(7)
C16 C17B H17B 107.0
C18B C17B H17B 107.0
C19B C17B H17B 107.0
C17B C18B H18D 109.5
C17B C18B H18E 109.5
H18D C18B H18E 109.5
C17B C18B H18F 109.5
H18D C18B H18F 109.5
H18E C18B H18F 109.5
C17B C19B H19D 109.5
C17B C19B H19E 109.5
H19D C19B H19E 109.5
C17B C19B H19F 109.5
H19D C19B H19F 109.5
H19E C19B H19F 109.5
C7 C20 H20A 109.5
C7 C20 H20B 109.5
H20A C20 H20B 109.5
C7 C20 H20C 109.5
H20A C20 H20C 109.5
H20B C20 H20C 109.5
C9 C21 H21A 109.5
C9 C21 H21B 109.5
H21A C21 H21B 109.5
C9 C21 H21C 109.5
H21A C21 H21C 109.5
H21B C21 H21C 109.5

loop_
_geom_bond_atom_site_label_1
_geom_bond_atom_site_label_2
_geom_bond_distance
O1 C8 1.236(3)
N1 C7 1.284(3)
N1 N2 1.379(3)
N2 C8 1.349(3)
N2 H1N2 0.86(2)
C1 C2 1.381(3)
C1 C6 1.407(3)
C1 H1A 0.9300
C2 C3 1.384(3)
C2 H2A 0.9300
C3 C4 1.387(3)
C3 H3A 0.9300
C4 C5 1.386(3)
C4 H4A 0.9300
C5 C6 1.387(3)
C5 H5A 0.9300
C6 C7 1.491(3)
C7 C20 1.506(3)
C8 C9 1.524(3)
C9 C10 1.525(3)
C9 C21 1.529(3)
C9 H9A 0.9800
C10 C15 1.385(3)
C10 C11 1.393(3)
C11 C12 1.386(3)
C11 H11A 0.9300
C12 C13 1.391(3)
C12 H12A 0.9300
C13 C14 1.396(3)
C13 C16 1.505(3)
C14 C15 1.385(3)
C14 H14A 0.9300
C15 H15A 0.9300
C16 C17A 1.502(7)
C16 C17B 1.502(7)
C16 H16A 0.9600
C16 H16B 0.9599
C16 H16C 0.9600
C16 H16D 0.9600
C17A C19A 1.519(13)
C17A C18A 1.519(14)
C17A H17A 0.9800
C18A H18A 0.9600
C18A H18B 0.9600
C18A H18C 0.9600
C19A H19A 0.9600
C19A H19B 0.9600
C19A H19C 0.9600
C17B C18B 1.511(12)
C17B C19B 1.533(12)
C17B H17B 0.9800
C18B H18D 0.9600
C18B H18E 0.9600
C18B H18F 0.9600
C19B H19D 0.9600
C19B H19E 0.9600
C19B H19F 0.9600
C20 H20A 0.9600
C20 H20B 0.9600
C20 H20C 0.9600
C21 H21A 0.9600
C21 H21B 0.9600
C21 H21C 0.9600

loop_
_geom_hbond_atom_site_label_D
_geom_hbond_atom_site_label_H
_geom_hbond_atom_site_label_A
_geom_hbond_site_symmetry_A
_geom_hbond_distance_DH
_geom_hbond_distance_HA
_geom_hbond_distance_DA
_geom_hbond_angle_DHA
N2 H1N2 O1 2_575 0.86(2) 2.08(2) 2.928(3) 173(2)
C20 H20A O1 2_575 0.96 2.31 3.247(3) 165
C20 H20B Cg1 1_455 0.96 2.75 3.609(3) 150

loop_
_geom_torsion_atom_site_label_1
_geom_torsion_atom_site_label_2
_geom_torsion_atom_site_label_3
_geom_torsion_atom_site_label_4
_geom_torsion
C7 N1 N2 C8 173.9(2)
C6 C1 C2 C3 0.4(3)
C1 C2 C3 C4 -0.6(4)
C2 C3 C4 C5 0.4(4)
C3 C4 C5 C6 0.1(4)
C4 C5 C6 C1 -0.4(3)
C4 C5 C6 C7 179.1(2)
C2 C1 C6 C5 0.1(3)
C2 C1 C6 C7 -179.3(2)
N2 N1 C7 C6 -179.98(19)
N2 N1 C7 C20 -1.1(4)
C5 C6 C7 N1 167.0(2)
C1 C6 C7 N1 -13.6(3)
C5 C6 C7 C20 -12.0(3)
C1 C6 C7 C20 167.4(2)
N1 N2 C8 O1 179.2(2)
N1 N2 C8 C9 -3.9(4)
O1 C8 C9 C10 92.1(3)
N2 C8 C9 C10 -84.7(3)
O1 C8 C9 C21 -31.3(4)
N2 C8 C9 C21 151.9(2)
C8 C9 C10 C15 108.5(2)
C21 C9 C10 C15 -129.0(2)
C8 C9 C10 C11 -72.0(3)
C21 C9 C10 C11 50.4(3)
C15 C10 C11 C12 2.5(3)
C9 C10 C11 C12 -176.96(19)
C10 C11 C12 C13 -1.6(3)
C11 C12 C13 C14 -0.2(3)
C11 C12 C13 C16 179.1(2)
C12 C13 C14 C15 1.0(3)
C16 C13 C14 C15 -178.3(2)
C13 C14 C15 C10 -0.1(3)
C11 C10 C15 C14 -1.7(3)
C9 C10 C15 C14 177.78(19)
C12 C13 C16 C17A -113.3(6)
C14 C13 C16 C17A 66.0(6)
C12 C13 C16 C17B -81.6(6)
C14 C13 C16 C17B 97.7(5)
C17B C16 C17A C19A 80.4(10)
C13 C16 C17A C19A 176.9(5)
C17B C16 C17A C18A -47.1(11)
C13 C16 C17A C18A 49.4(12)
C17A C16 C17B C18B 42.9(10)
C13 C16 C17B C18B -55.0(10)
C17A C16 C17B C19B -82.6(10)
C13 C16 C17B C19B 179.6(4)
